data_4032708
loop_
_publ_author_name
'Yang, Shu-Mei'
'Tsai, Yi-Ling'
'Reddy, Ganapuram Madhusudhan'
'M\"ohlmann, Lennart'
'Lin, Wenwei'

_publ_section_title
;
 Chemo- and Diastereoselective Michael-Michael-Acetalization Cascade for
 the Synthesis of 1,3-Indandione-Fused Spiro[4.5]decan Scaffolds.
;
_journal_issue 17
_journal_name_full 'The Journal of organic chemistry'
_journal_page_first 9182
_journal_page_last 9190
_journal_paper_doi 10.1021/acs.joc.7b01415
_journal_volume 82
_journal_year 2017
_chemical_formula_moiety 'C30 H26 O5'
_chemical_formula_sum 'C30 H26 O5'
_chemical_formula_weight 466.51
_chemical_name_systematic
;
 ?
;
_space_group_IT_number 2
_symmetry_cell_setting triclinic
_symmetry_space_group_name_Hall '-P 1'
_symmetry_space_group_name_H-M 'P -1'
_atom_sites_solution_hydrogens geom
_atom_sites_solution_primary direct
_atom_sites_solution_secondary difmap
_audit_creation_method SHELXL-97
_cell_angle_alpha 85.938(8)
_cell_angle_beta 76.094(7)
_cell_angle_gamma 63.729(7)
_cell_formula_units_Z 2
_cell_length_a 9.190(3)
_cell_length_b 9.284(3)
_cell_length_c 15.827(5)
_cell_measurement_reflns_used 3399
_cell_measurement_temperature 200(2)
_cell_measurement_theta_max 23.93
_cell_measurement_theta_min 2.64
_cell_volume 1174.4(7)
_computing_molecular_graphics 'Ortep-3 for Windows (Farrugia, 1997)'
_computing_publication_material 'WinGX publication routines (Farrugia, 1999)'
_computing_structure_refinement 'SHELXL-97 (Sheldrick, 1997)'
_computing_structure_solution 'SHELXS-86 (Sheldrick, 1986)'
_diffrn_ambient_temperature 200(2)
_diffrn_measured_fraction_theta_full 0.990
_diffrn_measured_fraction_theta_max 0.990
_diffrn_measurement_device_type 'Bruker APEX2'
_diffrn_radiation_monochromator graphite
_diffrn_radiation_source 'fine-focus sealed tube'
_diffrn_radiation_type MoK\a
_diffrn_radiation_wavelength 0.71073
_diffrn_reflns_av_R_equivalents 0.0334
_diffrn_reflns_av_sigmaI/netI 0.0589
_diffrn_reflns_limit_h_max 10
_diffrn_reflns_limit_h_min -9
_diffrn_reflns_limit_k_max 10
_diffrn_reflns_limit_k_min -11
_diffrn_reflns_limit_l_max 18
_diffrn_reflns_limit_l_min -16
_diffrn_reflns_number 10470
_diffrn_reflns_theta_full 25.04
_diffrn_reflns_theta_max 25.04
_diffrn_reflns_theta_min 1.33
_exptl_absorpt_coefficient_mu 0.089
_exptl_absorpt_correction_T_max 0.9973
_exptl_absorpt_correction_T_min 0.9841
_exptl_absorpt_correction_type multi-scan
_exptl_crystal_colour colorless
_exptl_crystal_density_diffrn 1.319
_exptl_crystal_density_method 'not measured'
_exptl_crystal_description prism
_exptl_crystal_F_000 492
_exptl_crystal_size_max 0.18
_exptl_crystal_size_mid 0.15
_exptl_crystal_size_min 0.03
_refine_diff_density_max 0.335
_refine_diff_density_min -0.224
_refine_diff_density_rms 0.044
_refine_ls_extinction_method none
_refine_ls_goodness_of_fit_ref 1.037
_refine_ls_hydrogen_treatment constr
_refine_ls_matrix_type full
_refine_ls_number_parameters 318
_refine_ls_number_reflns 4103
_refine_ls_number_restraints 0
_refine_ls_restrained_S_all 1.037
_refine_ls_R_factor_all 0.0810
_refine_ls_R_factor_gt 0.0488
_refine_ls_shift/su_max 0.000
_refine_ls_shift/su_mean 0.000
_refine_ls_structure_factor_coef Fsqd
_refine_ls_weighting_details 'calc w=1/[\s^2^(Fo^2^)+(0.0586P)^2^+0.2758P] where P=(Fo^2^+2Fc^2^)/3'
_refine_ls_weighting_scheme calc
_refine_ls_wR_factor_gt 0.1152
_refine_ls_wR_factor_ref 0.1329
_reflns_number_gt 2797
_reflns_number_total 4103
_reflns_threshold_expression >2sigma(I)
_cod_data_source_file jo7b01415_si_003.cif
_cod_data_source_block ch17914
_cod_original_cell_volume 1174.3(6)
_cod_database_code 4032708

loop_
_symmetry_equiv_pos_as_xyz
'x, y, z'
'-x, -y, -z'

loop_
_atom_site_label
_atom_site_type_symbol
_atom_site_fract_x
_atom_site_fract_y
_atom_site_fract_z
_atom_site_U_iso_or_equiv
_atom_site_adp_type
_atom_site_occupancy
_atom_site_symmetry_multiplicity
_atom_site_calc_flag
_atom_site_refinement_flags
C1 C -0.0407(3) 0.1171(3) 0.21175(15) 0.0263(5) Uani 1 1 d .
C2 C -0.0854(3) 0.1644(3) 0.12713(15) 0.0282(6) Uani 1 1 d .
C3 C -0.1868(3) 0.1279(3) 0.08875(17) 0.0392(7) Uani 1 1 d .
H3 H -0.2441 0.0684 0.1183 0.047 Uiso 1 1 calc R
C4 C -0.2011(3) 0.1814(3) 0.00595(18) 0.0462(7) Uani 1 1 d .
H4 H -0.2697 0.1584 -0.0218 0.055 Uiso 1 1 calc R
C5 C -0.1174(3) 0.2680(3) -0.03741(18) 0.0446(7) Uani 1 1 d .
H5 H -0.1301 0.3031 -0.0942 0.054 Uiso 1 1 calc R
C6 C -0.0164(3) 0.3039(3) 0.00004(15) 0.0350(6) Uani 1 1 d .
H6 H 0.0420 0.3619 -0.0302 0.042 Uiso 1 1 calc R
C7 C -0.0027(3) 0.2525(3) 0.08381(14) 0.0276(6) Uani 1 1 d .
C8 C 0.0940(3) 0.2758(3) 0.13964(14) 0.0256(5) Uani 1 1 d .
C9 C 0.0585(2) 0.2041(2) 0.22802(14) 0.0227(5) Uani 1 1 d .
C10 C 0.2140(3) 0.0883(3) 0.26068(15) 0.0273(5) Uani 1 1 d .
H10 H 0.1721 0.0481 0.3171 0.033 Uiso 1 1 calc R
C11 C 0.3286(3) -0.0594(3) 0.20044(14) 0.0288(6) Uani 1 1 d .
C12 C 0.3253(3) -0.2059(3) 0.22002(16) 0.0372(6) Uani 1 1 d .
H12 H 0.2466 -0.2123 0.2697 0.045 Uiso 1 1 calc R
C13 C 0.4348(4) -0.3431(3) 0.16850(18) 0.0506(8) Uani 1 1 d .
H13 H 0.4310 -0.4425 0.1833 0.061 Uiso 1 1 calc R
C14 C 0.5489(3) -0.3362(4) 0.09610(19) 0.0526(8) Uani 1 1 d .
H14 H 0.6247 -0.4304 0.0609 0.063 Uiso 1 1 calc R
C15 C 0.5519(3) -0.1914(4) 0.07533(17) 0.0465(7) Uani 1 1 d .
H15 H 0.6295 -0.1855 0.0249 0.056 Uiso 1 1 calc R
C16 C 0.4445(3) -0.0548(3) 0.12621(15) 0.0358(6) Uani 1 1 d .
H16 H 0.4491 0.0441 0.1107 0.043 Uiso 1 1 calc R
C17 C 0.3100(3) 0.1759(3) 0.28119(16) 0.0361(6) Uani 1 1 d .
H17A H 0.3720 0.1152 0.3253 0.043 Uiso 1 1 calc R
H17B H 0.3936 0.1729 0.2276 0.043 Uiso 1 1 calc R
C18 C 0.2090(3) 0.3448(3) 0.31350(15) 0.0305(6) Uani 1 1 d .
C19 C 0.0397(3) 0.4297(3) 0.31812(14) 0.0241(5) Uani 1 1 d .
C20 C -0.0420(3) 0.5941(3) 0.34599(15) 0.0298(6) Uani 1 1 d .
C21 C -0.2220(3) 0.7008(3) 0.34915(16) 0.0332(6) Uani 1 1 d .
H21 H -0.2868 0.6371 0.3693 0.040 Uiso 1 1 calc R
C22 C -0.2901(3) 0.8436(3) 0.41243(18) 0.0485(7) Uani 1 1 d .
H22A H -0.2732 0.8052 0.4702 0.073 Uiso 1 1 calc R
H22B H -0.4097 0.9076 0.4159 0.073 Uiso 1 1 calc R
H22C H -0.2315 0.9103 0.3920 0.073 Uiso 1 1 calc R
C23 C -0.2420(3) 0.7568(3) 0.25805(17) 0.0440(7) Uani 1 1 d .
H23A H -0.1847 0.8248 0.2387 0.066 Uiso 1 1 calc R
H23B H -0.3608 0.8184 0.2590 0.066 Uiso 1 1 calc R
H23C H -0.1933 0.6631 0.2178 0.066 Uiso 1 1 calc R
C24 C -0.0584(2) 0.3483(2) 0.29618(14) 0.0229(5) Uani 1 1 d .
H24 H -0.1443 0.4291 0.2671 0.028 Uiso 1 1 calc R
C25 C -0.1518(3) 0.3007(3) 0.37738(14) 0.0231(5) Uani 1 1 d .
C26 C -0.0849(3) 0.2406(3) 0.44921(15) 0.0307(6) Uani 1 1 d .
H26 H 0.0238 0.2282 0.4482 0.037 Uiso 1 1 calc R
C27 C -0.1731(3) 0.1983(3) 0.52255(15) 0.0365(6) Uani 1 1 d .
H27 H -0.1228 0.1524 0.5699 0.044 Uiso 1 1 calc R
C28 C -0.3313(3) 0.2226(3) 0.52643(16) 0.0393(6) Uani 1 1 d .
H28 H -0.3933 0.1975 0.5776 0.047 Uiso 1 1 calc R
C29 C -0.4031(3) 0.2835(3) 0.45671(16) 0.0384(6) Uani 1 1 d .
H29 H -0.5142 0.3005 0.4599 0.046 Uiso 1 1 calc R
C30 C -0.3132(3) 0.3196(3) 0.38238(15) 0.0280(6) Uani 1 1 d .
O1 O -0.0710(2) 0.02098(19) 0.25946(11) 0.0385(4) Uani 1 1 d .
O2 O 0.18252(19) 0.34410(19) 0.11920(10) 0.0359(4) Uani 1 1 d .
O3 O 0.29469(19) 0.4117(2) 0.33523(12) 0.0442(5) Uani 1 1 d .
H3' H 0.2147 0.5114 0.3544 0.053 Uiso 1 1 d R
O4 O 0.0412(2) 0.66104(19) 0.36641(12) 0.0482(5) Uani 1 1 d .
O5 O -0.37647(19) 0.3768(2) 0.31041(11) 0.0439(5) Uani 1 1 d .
H5' H -0.4758 0.3716 0.3194 0.053 Uiso 1 1 d R

loop_
_atom_site_aniso_label
_atom_site_aniso_U_11
_atom_site_aniso_U_22
_atom_site_aniso_U_33
_atom_site_aniso_U_23
_atom_site_aniso_U_13
_atom_site_aniso_U_12
C1 0.0223(12) 0.0226(13) 0.0296(14) -0.0033(11) -0.0020(10) -0.0075(10)
C2 0.0238(12) 0.0256(13) 0.0318(14) -0.0046(11) -0.0069(11) -0.0070(10)
C3 0.0347(14) 0.0376(15) 0.0482(17) -0.0077(13) -0.0131(13) -0.0154(12)
C4 0.0421(16) 0.0468(17) 0.0494(18) -0.0110(14) -0.0252(14) -0.0100(14)
C5 0.0480(16) 0.0430(16) 0.0349(16) -0.0027(13) -0.0183(14) -0.0080(14)
C6 0.0358(14) 0.0335(14) 0.0286(14) 0.0000(11) -0.0090(12) -0.0079(12)
C7 0.0244(12) 0.0266(13) 0.0251(13) -0.0038(11) -0.0042(10) -0.0055(10)
C8 0.0201(12) 0.0232(13) 0.0277(14) -0.0006(10) -0.0015(10) -0.0064(10)
C9 0.0210(11) 0.0262(12) 0.0218(12) -0.0002(10) -0.0042(10) -0.0114(10)
C10 0.0227(12) 0.0293(13) 0.0271(13) 0.0016(11) -0.0061(10) -0.0089(10)
C11 0.0226(12) 0.0331(14) 0.0241(13) 0.0004(11) -0.0079(11) -0.0050(11)
C12 0.0415(15) 0.0333(15) 0.0297(15) 0.0032(12) -0.0070(12) -0.0112(12)
C13 0.066(2) 0.0302(16) 0.0462(18) 0.0009(14) -0.0226(16) -0.0073(14)
C14 0.0393(16) 0.0487(19) 0.0419(18) -0.0151(15) -0.0139(14) 0.0099(14)
C15 0.0275(14) 0.064(2) 0.0293(15) -0.0034(14) -0.0040(12) -0.0037(14)
C16 0.0252(13) 0.0431(16) 0.0299(15) 0.0025(12) -0.0053(12) -0.0076(12)
C17 0.0231(12) 0.0383(15) 0.0431(16) -0.0038(12) -0.0108(12) -0.0078(11)
C18 0.0258(13) 0.0375(15) 0.0347(14) 0.0047(12) -0.0122(11) -0.0175(12)
C19 0.0234(12) 0.0273(13) 0.0244(13) 0.0013(10) -0.0057(10) -0.0137(10)
C20 0.0289(13) 0.0339(14) 0.0339(14) 0.0037(11) -0.0115(11) -0.0185(12)
C21 0.0265(13) 0.0287(14) 0.0442(16) -0.0020(12) -0.0049(12) -0.0131(11)
C22 0.0363(15) 0.0422(16) 0.064(2) -0.0167(15) 0.0004(14) -0.0175(13)
C23 0.0476(16) 0.0357(15) 0.0577(18) 0.0134(13) -0.0295(14) -0.0192(13)
C24 0.0179(11) 0.0248(12) 0.0273(13) 0.0005(10) -0.0059(10) -0.0101(10)
C25 0.0201(11) 0.0253(12) 0.0248(13) -0.0024(10) -0.0025(10) -0.0116(10)
C26 0.0274(13) 0.0389(15) 0.0291(14) -0.0008(11) -0.0084(11) -0.0163(11)
C27 0.0461(16) 0.0423(15) 0.0256(14) 0.0048(12) -0.0097(12) -0.0232(13)
C28 0.0392(15) 0.0537(17) 0.0263(14) 0.0027(13) 0.0011(12) -0.0261(14)
C29 0.0268(13) 0.0520(17) 0.0386(16) 0.0027(13) -0.0019(12) -0.0222(13)
C30 0.0236(12) 0.0337(14) 0.0280(14) 0.0021(11) -0.0084(11) -0.0128(11)
O1 0.0439(10) 0.0378(10) 0.0403(11) 0.0046(9) -0.0076(8) -0.0254(9)
O2 0.0347(9) 0.0436(11) 0.0335(10) 0.0042(8) -0.0024(8) -0.0242(9)
O3 0.0270(9) 0.0414(11) 0.0710(13) -0.0040(9) -0.0200(9) -0.0159(8)
O4 0.0418(11) 0.0396(11) 0.0755(14) -0.0052(10) -0.0241(10) -0.0225(9)
O5 0.0295(9) 0.0665(13) 0.0449(11) 0.0146(9) -0.0157(9) -0.0275(9)

loop_
_atom_type_symbol
_atom_type_description
_atom_type_scat_dispersion_real
_atom_type_scat_dispersion_imag
_atom_type_scat_source
C C 0.0033 0.0016 'International Tables Vol C Tables 4.2.6.8 and 6.1.1.4'
H H 0.0000 0.0000 'International Tables Vol C Tables 4.2.6.8 and 6.1.1.4'
O O 0.0106 0.0060 'International Tables Vol C Tables 4.2.6.8 and 6.1.1.4'

loop_
_geom_angle_atom_site_label_1
_geom_angle_atom_site_label_2
_geom_angle_atom_site_label_3
_geom_angle
O1 C1 C2 126.3(2)
O1 C1 C9 125.0(2)
C2 C1 C9 108.63(19)
C3 C2 C7 121.0(2)
C3 C2 C1 129.4(2)
C7 C2 C1 109.58(19)
C4 C3 C2 117.5(2)
C4 C3 H3 121.3
C2 C3 H3 121.3
C3 C4 C5 121.5(2)
C3 C4 H4 119.3
C5 C4 H4 119.3
C6 C5 C4 121.4(2)
C6 C5 H5 119.3
C4 C5 H5 119.3
C5 C6 C7 117.7(2)
C5 C6 H6 121.1
C7 C6 H6 121.1
C2 C7 C6 121.0(2)
C2 C7 C8 109.8(2)
C6 C7 C8 129.3(2)
O2 C8 C7 125.4(2)
O2 C8 C9 126.1(2)
C7 C8 C9 108.46(18)
C1 C9 C8 102.45(17)
C1 C9 C10 111.25(17)
C8 C9 C10 115.46(17)
C1 C9 C24 109.14(16)
C8 C9 C24 107.53(16)
C10 C9 C24 110.58(17)
C11 C10 C17 111.49(17)
C11 C10 C9 113.67(17)
C17 C10 C9 111.71(18)
C11 C10 H10 106.5
C17 C10 H10 106.5
C9 C10 H10 106.5
C12 C11 C16 117.5(2)
C12 C11 C10 120.4(2)
C16 C11 C10 122.0(2)
C11 C12 C13 121.2(2)
C11 C12 H12 119.4
C13 C12 H12 119.4
C14 C13 C12 120.3(3)
C14 C13 H13 119.8
C12 C13 H13 119.8
C15 C14 C13 119.0(3)
C15 C14 H14 120.5
C13 C14 H14 120.5
C14 C15 C16 121.1(3)
C14 C15 H15 119.5
C16 C15 H15 119.5
C15 C16 C11 120.8(3)
C15 C16 H16 119.6
C11 C16 H16 119.6
C18 C17 C10 116.23(18)
C18 C17 H17A 108.2
C10 C17 H17A 108.2
C18 C17 H17B 108.2
C10 C17 H17B 108.2
H17A C17 H17B 107.4
O3 C18 C19 121.8(2)
O3 C18 C17 114.15(19)
C19 C18 C17 124.0(2)
C18 C19 C20 118.84(19)
C18 C19 C24 120.91(19)
C20 C19 C24 120.23(18)
O4 C20 C19 119.8(2)
O4 C20 C21 116.2(2)
C19 C20 C21 123.91(19)
C20 C21 C22 111.28(19)
C20 C21 C23 109.42(19)
C22 C21 C23 110.7(2)
C20 C21 H21 108.4
C22 C21 H21 108.4
C23 C21 H21 108.4
C21 C22 H22A 109.5
C21 C22 H22B 109.5
H22A C22 H22B 109.5
C21 C22 H22C 109.5
H22A C22 H22C 109.5
H22B C22 H22C 109.5
C21 C23 H23A 109.5
C21 C23 H23B 109.5
H23A C23 H23B 109.5
C21 C23 H23C 109.5
H23A C23 H23C 109.5
H23B C23 H23C 109.5
C19 C24 C25 111.92(17)
C19 C24 C9 110.26(16)
C25 C24 C9 113.47(17)
C19 C24 H24 106.9
C25 C24 H24 106.9
C9 C24 H24 106.9
C26 C25 C30 117.2(2)
C26 C25 C24 122.80(18)
C30 C25 C24 119.94(19)
C25 C26 C27 121.6(2)
C25 C26 H26 119.2
C27 C26 H26 119.2
C28 C27 C26 119.7(2)
C28 C27 H27 120.1
C26 C27 H27 120.1
C27 C28 C29 120.5(2)
C27 C28 H28 119.7
C29 C28 H28 119.7
C30 C29 C28 119.8(2)
C30 C29 H29 120.1
C28 C29 H29 120.1
O5 C30 C29 122.37(19)
O5 C30 C25 116.6(2)
C29 C30 C25 121.1(2)
C18 O3 H3' 102.3
C30 O5 H5' 107.7

loop_
_geom_bond_atom_site_label_1
_geom_bond_atom_site_label_2
_geom_bond_distance
C1 O1 1.211(2)
C1 C2 1.475(3)
C1 C9 1.531(3)
C2 C3 1.390(3)
C2 C7 1.392(3)
C3 C4 1.383(3)
C3 H3 0.9500
C4 C5 1.387(4)
C4 H4 0.9500
C5 C6 1.375(3)
C5 H5 0.9500
C6 C7 1.393(3)
C6 H6 0.9500
C7 C8 1.480(3)
C8 O2 1.212(2)
C8 C9 1.532(3)
C9 C10 1.543(3)
C9 C24 1.576(3)
C10 C11 1.524(3)
C10 C17 1.535(3)
C10 H10 1.0000
C11 C12 1.385(3)
C11 C16 1.396(3)
C12 C13 1.385(3)
C12 H12 0.9500
C13 C14 1.374(4)
C13 H13 0.9500
C14 C15 1.372(4)
C14 H14 0.9500
C15 C16 1.373(3)
C15 H15 0.9500
C16 H16 0.9500
C17 C18 1.476(3)
C17 H17A 0.9900
C17 H17B 0.9900
C18 O3 1.310(3)
C18 C19 1.384(3)
C19 C20 1.417(3)
C19 C24 1.516(3)
C20 O4 1.282(2)
C20 C21 1.495(3)
C21 C22 1.518(3)
C21 C23 1.523(3)
C21 H21 1.0000
C22 H22A 0.9800
C22 H22B 0.9800
C22 H22C 0.9800
C23 H23A 0.9800
C23 H23B 0.9800
C23 H23C 0.9800
C24 C25 1.519(3)
C24 H24 1.0000
C25 C26 1.387(3)
C25 C30 1.397(3)
C26 C27 1.387(3)
C26 H26 0.9500
C27 C28 1.356(3)
C27 H27 0.9500
C28 C29 1.380(3)
C28 H28 0.9500
C29 C30 1.379(3)
C29 H29 0.9500
C30 O5 1.370(3)
O3 H3' 0.9053
O5 H5' 0.9114
